data_4064133
loop_
_publ_author_name
'Barloy, Laurent'
'Issenhuth, Jean-Thomas'
'Weaver, Marisa G.'
'Pannetier, Nicolas'
'Sirlin, Claude'
'Pfeffer, Michel'

_publ_section_title
;
 Reaction of Chiral Secondary Amines with [(\h5-C5Me5)MCl2]2(M = Rh(III),
 Ir(III)): Cyclometalation with or without Dehydrogenation
;
_journal_issue 5
_journal_name_full Organometallics
_journal_page_first 1168
_journal_paper_doi 10.1021/om101148v
_journal_volume 30
_journal_year 2011
_chemical_absolute_configuration ad
_chemical_formula_moiety 'C29 H34 Ir N2, F6 P'
_chemical_formula_sum 'C29 H34 F6 Ir N2 P'
_chemical_formula_weight 747.75
_chemical_name_systematic
;
 ?
;
_space_group_IT_number 145
_symmetry_cell_setting trigonal
_symmetry_space_group_name_Hall 'P 32'
_symmetry_space_group_name_H-M 'P 32'
_atom_sites_solution_hydrogens geom
_atom_sites_solution_primary direct
_atom_sites_solution_secondary difmap
_audit_creation_method SHELXL-97
_cell_angle_alpha 90.00
_cell_angle_beta 90.00
_cell_angle_gamma 120.00
_cell_formula_units_Z 3
_cell_length_a 12.4085(3)
_cell_length_b 12.4085(3)
_cell_length_c 16.4055(5)
_cell_measurement_reflns_used 7017
_cell_measurement_temperature 173(2)
_cell_measurement_theta_max 27.485
_cell_measurement_theta_min 0.998
_cell_volume 2187.55(10)
_computing_cell_refinement 'Denzo (Nonius B.V., 1998)'
_computing_data_collection 'Collect (Nonius B.V., 1998)'
_computing_data_reduction 'Denzo (Nonius B.V., 1998)'
_computing_molecular_graphics 'PLATON 98 (Spek, 1998)'
_computing_publication_material 'SHELXL-97 (Sheldrick, 1997)'
_computing_structure_refinement 'SHELXL-97 (Sheldrick, 1997)'
_computing_structure_solution 'SHELXS-97 (Sheldrick, 1997)'
_diffrn_ambient_temperature 173(2)
_diffrn_measured_fraction_theta_full 0.999
_diffrn_measured_fraction_theta_max 0.999
_diffrn_measurement_device_type KappaCCD
_diffrn_measurement_method 'phi and omega scans'
_diffrn_radiation_monochromator graphite
_diffrn_radiation_source 'fine-focus sealed tube'
_diffrn_radiation_type MoK\a
_diffrn_radiation_wavelength 0.71073
_diffrn_reflns_av_R_equivalents 0.0454
_diffrn_reflns_av_sigmaI/netI 0.0488
_diffrn_reflns_limit_h_max 14
_diffrn_reflns_limit_h_min -11
_diffrn_reflns_limit_k_max 11
_diffrn_reflns_limit_k_min -16
_diffrn_reflns_limit_l_max 20
_diffrn_reflns_limit_l_min -21
_diffrn_reflns_number 10871
_diffrn_reflns_theta_full 27.49
_diffrn_reflns_theta_max 27.49
_diffrn_reflns_theta_min 1.90
_exptl_absorpt_coefficient_mu 4.692
_exptl_absorpt_correction_T_max 0.24450
_exptl_absorpt_correction_T_min 0.18793
_exptl_absorpt_correction_type multi-scan
_exptl_absorpt_process_details 'MULscanABS in PLATON (Spek, 2003)'
_exptl_crystal_colour yellow
_exptl_crystal_density_diffrn 1.703
_exptl_crystal_density_method 'not measured'
_exptl_crystal_description prism
_exptl_crystal_F_000 1104
_exptl_crystal_size_max 0.48
_exptl_crystal_size_mid 0.25
_exptl_crystal_size_min 0.20
_refine_diff_density_max 2.393
_refine_diff_density_min -2.406
_refine_diff_density_rms 0.257
_refine_ls_abs_structure_details 'Flack H D (1983), Acta Cryst. A39, 876-881'
_refine_ls_abs_structure_Flack -0.005(11)
_refine_ls_extinction_method none
_refine_ls_goodness_of_fit_ref 1.051
_refine_ls_hydrogen_treatment constr
_refine_ls_matrix_type full
_refine_ls_number_parameters 352
_refine_ls_number_reflns 5688
_refine_ls_number_restraints 1
_refine_ls_restrained_S_all 1.051
_refine_ls_R_factor_all 0.0544
_refine_ls_R_factor_gt 0.0495
_refine_ls_shift/su_max 0.001
_refine_ls_shift/su_mean 0.000
_refine_ls_structure_factor_coef Fsqd
_refine_ls_weighting_details 'calc w=1/[\s^2^(Fo^2^)+(0.1095P)^2^+0.0000P] where P=(Fo^2^+2Fc^2^)/3'
_refine_ls_weighting_scheme calc
_refine_ls_wR_factor_gt 0.1298
_refine_ls_wR_factor_ref 0.1403
_reflns_number_gt 5376
_reflns_number_total 5688
_reflns_threshold_expression I>2sigma(I)
_cod_data_source_file om101148v_si_002.cif
_cod_data_source_block 1
_cod_depositor_comments
;
The following automatic conversions were performed:

'_symmetry_cell_setting' value 'Trigonal' changed to 'trigonal'
according to /home/saulius/struct/CIF-dictionaries/cif_core.dic
dictionary named 'cif_core.dic' version 2.4.1 from 2010-06-29.

Automatic conversion script
Id: cif_fix_values 1715 2011-07-08 13:25:40Z adriana 
;
_cod_database_code 4064133

loop_
_symmetry_equiv_pos_as_xyz
'x, y, z'
'-y, x-y, z+2/3'
'-x+y, -x, z+1/3'

loop_
_atom_site_label
_atom_site_type_symbol
_atom_site_fract_x
_atom_site_fract_y
_atom_site_fract_z
_atom_site_U_iso_or_equiv
_atom_site_adp_type
_atom_site_occupancy
_atom_site_symmetry_multiplicity
_atom_site_calc_flag
_atom_site_refinement_flags
Ir1 Ir 0.66873(3) 0.60995(3) -0.6602 0.02905(12) Uani 1 1 d .
N1 N 0.4819(8) 0.4952(8) -0.6339(5) 0.0340(16) Uani 1 1 d .
N2 N 0.6471(8) 0.7619(8) -0.6563(6) 0.0335(17) Uani 1 1 d .
C1 C 0.5893(10) 0.5719(9) -0.7732(6) 0.034(2) Uani 1 1 d .
C2 C 0.6478(12) 0.6214(11) -0.8483(7) 0.046(3) Uani 1 1 d .
H2 H 0.7336 0.6826 -0.8498 0.055 Uiso 1 1 calc R
C3 C 0.5787(14) 0.5798(12) -0.9218(7) 0.056(3) Uani 1 1 d .
H3 H 0.6189 0.6130 -0.9724 0.067 Uiso 1 1 calc R
C4 C 0.4523(14) 0.4906(13) -0.9204(8) 0.059(4) Uani 1 1 d .
H4 H 0.4079 0.4628 -0.9703 0.071 Uiso 1 1 calc R
C5 C 0.3917(13) 0.4427(12) -0.8489(7) 0.054(3) Uani 1 1 d .
H5 H 0.3053 0.3833 -0.8484 0.065 Uiso 1 1 calc R
C6 C 0.4594(10) 0.4827(10) -0.7752(6) 0.039(2) Uani 1 1 d .
C7 C 0.4048(8) 0.4468(9) -0.6960(7) 0.037(2) Uani 1 1 d .
C8 C 0.2731(10) 0.3627(11) -0.6711(9) 0.052(3) Uani 1 1 d .
H8A H 0.2411 0.2782 -0.6938 0.063 Uiso 1 1 calc R
H8B H 0.2191 0.3956 -0.6898 0.063 Uiso 1 1 calc R
C9 C 0.2783(10) 0.3609(10) -0.5778(8) 0.048(3) Uani 1 1 d .
H9A H 0.2601 0.2781 -0.5579 0.058 Uiso 1 1 calc R
H9B H 0.2176 0.3812 -0.5535 0.058 Uiso 1 1 calc R
C10 C 0.4131(9) 0.4615(10) -0.5561(7) 0.039(2) Uani 1 1 d .
H10 H 0.4500 0.4256 -0.5182 0.046 Uiso 1 1 calc R
C11 C 0.4230(9) 0.5785(9) -0.5184(7) 0.037(2) Uani 1 1 d .
C12 C 0.4925(11) 0.6320(11) -0.4488(6) 0.046(2) Uani 1 1 d .
H12 H 0.5353 0.5953 -0.4233 0.055 Uiso 1 1 calc R
C13 C 0.5003(13) 0.7383(14) -0.4160(8) 0.059(3) Uani 1 1 d .
H13 H 0.5476 0.7734 -0.3678 0.070 Uiso 1 1 calc R
C14 C 0.4404(12) 0.7938(13) -0.4521(8) 0.053(3) Uani 1 1 d .
H14 H 0.4466 0.8672 -0.4296 0.064 Uiso 1 1 calc R
C15 C 0.3713(11) 0.7413(11) -0.5216(8) 0.050(3) Uani 1 1 d .
H15 H 0.3290 0.7784 -0.5469 0.060 Uiso 1 1 calc R
C16 C 0.3630(10) 0.6343(11) -0.5551(7) 0.046(2) Uani 1 1 d .
H16 H 0.3159 0.5995 -0.6033 0.055 Uiso 1 1 calc R
C17 C 0.7479(9) 0.4963(10) -0.6277(6) 0.035(2) Uani 1 1 d .
C18 C 0.7631(9) 0.5725(9) -0.5557(5) 0.0317(19) Uani 1 1 d .
C19 C 0.8377(9) 0.6980(10) -0.5787(7) 0.041(2) Uani 1 1 d .
C20 C 0.8711(10) 0.7042(11) -0.6642(7) 0.043(2) Uani 1 1 d .
C21 C 0.8207(9) 0.5783(10) -0.6906(6) 0.035(2) Uani 1 1 d .
C22 C 0.6848(12) 0.3559(11) -0.6276(9) 0.053(3) Uani 1 1 d .
H22A H 0.6042 0.3213 -0.6000 0.079 Uiso 1 1 calc R
H22B H 0.7373 0.3299 -0.5988 0.079 Uiso 1 1 calc R
H22C H 0.6720 0.3255 -0.6839 0.079 Uiso 1 1 calc R
C23 C 0.7213(11) 0.5206(15) -0.4712(7) 0.058(3) Uani 1 1 d .
H23A H 0.7811 0.4997 -0.4475 0.087 Uiso 1 1 calc R
H23B H 0.6392 0.4455 -0.4741 0.087 Uiso 1 1 calc R
H23C H 0.7166 0.5829 -0.4370 0.087 Uiso 1 1 calc R
C24 C 0.8761(14) 0.8081(14) -0.5236(10) 0.070(4) Uani 1 1 d .
H24A H 0.8140 0.7860 -0.4804 0.104 Uiso 1 1 calc R
H24B H 0.8822 0.8779 -0.5552 0.104 Uiso 1 1 calc R
H24C H 0.9571 0.8321 -0.4992 0.104 Uiso 1 1 calc R
C25 C 0.9585(12) 0.8198(15) -0.7107(11) 0.073(4) Uani 1 1 d .
H25A H 1.0446 0.8436 -0.6974 0.110 Uiso 1 1 calc R
H25B H 0.9433 0.8875 -0.6956 0.110 Uiso 1 1 calc R
H25C H 0.9446 0.8037 -0.7693 0.110 Uiso 1 1 calc R
C26 C 0.8427(13) 0.5358(14) -0.7720(7) 0.055(3) Uani 1 1 d .
H26A H 0.8629 0.6008 -0.8128 0.082 Uiso 1 1 calc R
H26B H 0.7674 0.4594 -0.7886 0.082 Uiso 1 1 calc R
H26C H 0.9120 0.5195 -0.7673 0.082 Uiso 1 1 calc R
C27 C 0.6349(10) 0.8460(11) -0.6538(8) 0.051(3) Uani 1 1 d .
C28 C 0.635(2) 0.9633(14) -0.6464(13) 0.093(4) Uani 1 1 d .
H28A H 0.6051 0.9690 -0.5916 0.112 Uiso 1 1 calc R
H28B H 0.5776 0.9658 -0.6873 0.112 Uiso 1 1 calc R
C29 C 0.764(2) 1.0724(14) -0.6595(13) 0.093(4) Uani 1 1 d .
H29A H 0.8187 1.0756 -0.6153 0.139 Uiso 1 1 calc R
H29B H 0.7606 1.1496 -0.6598 0.139 Uiso 1 1 calc R
H29C H 0.7966 1.0631 -0.7118 0.139 Uiso 1 1 calc R
P1 P 0.3177(3) 0.0489(3) -0.54536(19) 0.0432(6) Uani 1 1 d .
F1 F 0.4323(9) 0.0412(9) -0.5809(7) 0.083(3) Uani 1 1 d .
F2 F 0.3322(11) -0.0089(10) -0.4626(6) 0.086(3) Uani 1 1 d .
F3 F 0.3038(13) 0.1064(10) -0.6278(5) 0.096(3) Uani 1 1 d .
F4 F 0.4090(8) 0.1839(7) -0.5111(7) 0.082(3) Uani 1 1 d .
F5 F 0.2265(9) -0.0873(8) -0.5777(6) 0.079(3) Uani 1 1 d .
F6 F 0.2039(8) 0.0572(8) -0.5095(6) 0.069(2) Uani 1 1 d .

loop_
_atom_site_aniso_label
_atom_site_aniso_U_11
_atom_site_aniso_U_22
_atom_site_aniso_U_33
_atom_site_aniso_U_23
_atom_site_aniso_U_13
_atom_site_aniso_U_12
Ir1 0.0287(2) 0.0297(2) 0.03302(17) -0.00533(16) -0.00522(16) 0.01777(17)
N1 0.030(4) 0.032(4) 0.044(4) 0.002(3) -0.003(3) 0.019(3)
N2 0.031(4) 0.036(5) 0.038(4) -0.008(4) 0.002(4) 0.021(4)
C1 0.045(5) 0.031(4) 0.042(5) -0.010(4) -0.014(4) 0.032(4)
C2 0.064(7) 0.060(7) 0.034(5) -0.008(4) -0.001(5) 0.045(7)
C3 0.095(10) 0.066(8) 0.042(5) -0.009(5) -0.015(6) 0.068(8)
C4 0.085(9) 0.068(8) 0.058(7) -0.023(6) -0.037(7) 0.063(8)
C5 0.072(8) 0.058(7) 0.056(7) -0.022(6) -0.026(6) 0.051(7)
C6 0.044(5) 0.044(5) 0.045(5) -0.019(4) -0.019(5) 0.033(5)
C7 0.026(4) 0.028(4) 0.062(6) -0.022(4) -0.021(4) 0.019(4)
C8 0.035(5) 0.035(5) 0.086(9) -0.005(6) -0.012(6) 0.016(5)
C9 0.037(5) 0.038(5) 0.074(8) 0.002(5) 0.000(5) 0.022(5)
C10 0.035(5) 0.039(5) 0.052(6) 0.000(4) -0.007(4) 0.026(4)
C11 0.027(5) 0.040(5) 0.048(5) 0.005(4) 0.005(4) 0.019(4)
C12 0.050(6) 0.060(7) 0.039(5) 0.009(5) 0.001(5) 0.035(6)
C13 0.067(8) 0.072(9) 0.049(6) -0.010(6) -0.003(6) 0.044(7)
C14 0.054(7) 0.056(7) 0.056(6) -0.014(6) -0.009(6) 0.032(6)
C15 0.048(6) 0.055(7) 0.064(7) -0.006(6) -0.007(5) 0.038(6)
C16 0.046(6) 0.049(6) 0.053(6) -0.014(5) -0.011(5) 0.031(5)
C17 0.027(4) 0.045(5) 0.040(5) 0.002(4) -0.001(4) 0.024(4)
C18 0.032(5) 0.044(5) 0.028(4) 0.002(4) -0.008(4) 0.026(4)
C19 0.027(5) 0.046(6) 0.057(6) -0.017(5) -0.021(4) 0.024(4)
C20 0.026(5) 0.048(6) 0.052(6) -0.004(5) -0.007(4) 0.016(4)
C21 0.032(5) 0.047(6) 0.037(5) -0.010(4) -0.007(4) 0.028(4)
C22 0.050(6) 0.044(6) 0.069(7) 0.004(6) -0.005(6) 0.026(5)
C23 0.043(6) 0.095(10) 0.041(5) 0.013(6) 0.003(5) 0.038(7)
C24 0.066(8) 0.067(9) 0.082(9) -0.040(8) -0.039(8) 0.038(7)
C25 0.034(6) 0.063(8) 0.098(11) 0.024(8) -0.010(7) 0.006(6)
C26 0.057(7) 0.080(9) 0.042(5) -0.012(6) -0.007(5) 0.044(7)
C27 0.042(6) 0.043(6) 0.075(8) -0.023(6) -0.033(6) 0.028(5)
C28 0.139(12) 0.041(5) 0.107(9) -0.012(6) -0.004(9) 0.050(7)
C29 0.139(12) 0.041(5) 0.107(9) -0.012(6) -0.004(9) 0.050(7)
P1 0.0505(16) 0.0360(14) 0.0486(15) 0.0025(12) 0.0041(13) 0.0257(13)
F1 0.069(5) 0.072(6) 0.127(8) 0.006(5) 0.028(6) 0.048(5)
F2 0.129(9) 0.082(6) 0.062(5) 0.015(5) -0.010(5) 0.064(7)
F3 0.169(10) 0.118(8) 0.054(4) 0.029(5) 0.017(6) 0.110(8)
F4 0.058(5) 0.043(4) 0.132(8) -0.024(5) 0.007(5) 0.017(4)
F5 0.083(6) 0.061(5) 0.095(6) -0.028(5) -0.029(5) 0.038(5)
F6 0.048(4) 0.065(5) 0.095(5) 0.001(4) 0.017(4) 0.029(4)

loop_
_atom_type_symbol
_atom_type_description
_atom_type_scat_dispersion_real
_atom_type_scat_dispersion_imag
_atom_type_scat_source
C C 0.0033 0.0016 'International Tables Vol C Tables 4.2.6.8 and 6.1.1.4'
H H 0.0000 0.0000 'International Tables Vol C Tables 4.2.6.8 and 6.1.1.4'
F F 0.0171 0.0103 'International Tables Vol C Tables 4.2.6.8 and 6.1.1.4'
Ir Ir -1.4442 7.9887 'International Tables Vol C Tables 4.2.6.8 and 6.1.1.4'
N N 0.0061 0.0033 'International Tables Vol C Tables 4.2.6.8 and 6.1.1.4'
P P 0.1023 0.0942 'International Tables Vol C Tables 4.2.6.8 and 6.1.1.4'

loop_
_geom_angle_atom_site_label_1
_geom_angle_atom_site_label_2
_geom_angle_atom_site_label_3
_geom_angle
N2 Ir1 C1 88.3(4)
N2 Ir1 N1 90.5(3)
C1 Ir1 N1 77.6(4)
N2 Ir1 C17 156.3(4)
C1 Ir1 C17 113.5(4)
N1 Ir1 C17 102.7(4)
N2 Ir1 C21 134.8(4)
C1 Ir1 C21 96.4(4)
N1 Ir1 C21 134.4(4)
C17 Ir1 C21 38.2(4)
N2 Ir1 C20 98.9(4)
C1 Ir1 C20 113.0(4)
N1 Ir1 C20 165.9(4)
C17 Ir1 C20 65.0(4)
C21 Ir1 C20 38.4(4)
N2 Ir1 C18 119.4(4)
C1 Ir1 C18 152.2(3)
N1 Ir1 C18 102.6(3)
C17 Ir1 C18 38.8(4)
C21 Ir1 C18 63.2(3)
C20 Ir1 C18 63.6(4)
N2 Ir1 C19 93.1(4)
C1 Ir1 C19 151.0(4)
N1 Ir1 C19 131.3(4)
C17 Ir1 C19 63.4(4)
C21 Ir1 C19 62.8(4)
C20 Ir1 C19 38.3(4)
C18 Ir1 C19 36.4(4)
C7 N1 C10 110.7(8)
C7 N1 Ir1 117.4(7)
C10 N1 Ir1 131.7(6)
C27 N2 Ir1 179.7(12)
C2 C1 C6 117.1(9)
C2 C1 Ir1 127.6(8)
C6 C1 Ir1 115.3(7)
C1 C2 C3 120.0(11)
C1 C2 H2 120.0
C3 C2 H2 120.0
C4 C3 C2 120.6(12)
C4 C3 H3 119.7
C2 C3 H3 119.7
C5 C4 C3 121.1(11)
C5 C4 H4 119.4
C3 C4 H4 119.4
C4 C5 C6 118.9(13)
C4 C5 H5 120.6
C6 C5 H5 120.6
C5 C6 C1 122.3(11)
C5 C6 C7 124.1(11)
C1 C6 C7 113.4(8)
N1 C7 C6 115.9(9)
N1 C7 C8 113.5(11)
C6 C7 C8 130.6(10)
C7 C8 C9 104.1(9)
C7 C8 H8A 110.9
C9 C8 H8A 110.9
C7 C8 H8B 110.9
C9 C8 H8B 110.9
H8A C8 H8B 108.9
C8 C9 C10 104.7(9)
C8 C9 H9A 110.8
C10 C9 H9A 110.8
C8 C9 H9B 110.8
C10 C9 H9B 110.8
H9A C9 H9B 108.9
N1 C10 C11 108.7(8)
N1 C10 C9 105.6(9)
C11 C10 C9 113.7(8)
N1 C10 H10 109.6
C11 C10 H10 109.6
C9 C10 H10 109.6
C16 C11 C12 118.8(10)
C16 C11 C10 119.5(9)
C12 C11 C10 121.7(9)
C13 C12 C11 120.5(11)
C13 C12 H12 119.8
C11 C12 H12 119.8
C14 C13 C12 120.9(12)
C14 C13 H13 119.6
C12 C13 H13 119.6
C13 C14 C15 118.9(12)
C13 C14 H14 120.5
C15 C14 H14 120.5
C14 C15 C16 120.6(11)
C14 C15 H15 119.7
C16 C15 H15 119.7
C11 C16 C15 120.3(10)
C11 C16 H16 119.8
C15 C16 H16 119.8
C21 C17 C18 107.1(9)
C21 C17 C22 127.4(10)
C18 C17 C22 124.6(10)
C21 C17 Ir1 71.6(5)
C18 C17 Ir1 74.3(5)
C22 C17 Ir1 127.8(7)
C19 C18 C17 107.4(8)
C19 C18 C23 127.9(10)
C17 C18 C23 124.1(10)
C19 C18 Ir1 71.9(5)
C17 C18 Ir1 66.8(5)
C23 C18 Ir1 133.2(7)
C18 C19 C20 109.2(9)
C18 C19 C24 125.3(12)
C20 C19 C24 125.5(12)
C18 C19 Ir1 71.7(5)
C20 C19 Ir1 68.0(5)
C24 C19 Ir1 126.4(8)
C21 C20 C19 106.1(10)
C21 C20 C25 127.0(12)
C19 C20 C25 126.2(12)
C21 C20 Ir1 70.5(6)
C19 C20 Ir1 73.8(6)
C25 C20 Ir1 128.1(8)
C17 C21 C20 109.8(9)
C17 C21 C26 123.8(10)
C20 C21 C26 126.4(11)
C17 C21 Ir1 70.2(5)
C20 C21 Ir1 71.1(6)
C26 C21 Ir1 126.4(7)
C17 C22 H22A 109.5
C17 C22 H22B 109.5
H22A C22 H22B 109.5
C17 C22 H22C 109.5
H22A C22 H22C 109.5
H22B C22 H22C 109.5
C18 C23 H23A 109.5
C18 C23 H23B 109.5
H23A C23 H23B 109.5
C18 C23 H23C 109.5
H23A C23 H23C 109.5
H23B C23 H23C 109.5
C19 C24 H24A 109.5
C19 C24 H24B 109.5
H24A C24 H24B 109.5
C19 C24 H24C 109.5
H24A C24 H24C 109.5
H24B C24 H24C 109.5
C20 C25 H25A 109.5
C20 C25 H25B 109.5
H25A C25 H25B 109.5
C20 C25 H25C 109.5
H25A C25 H25C 109.5
H25B C25 H25C 109.5
C21 C26 H26A 109.5
C21 C26 H26B 109.5
H26A C26 H26B 109.5
C21 C26 H26C 109.5
H26A C26 H26C 109.5
H26B C26 H26C 109.5
N2 C27 C28 172.8(14)
C27 C28 C29 110.9(17)
C27 C28 H28A 109.5
C29 C28 H28A 109.5
C27 C28 H28B 109.5
C29 C28 H28B 109.5
H28A C28 H28B 108.1
C28 C29 H29A 109.5
C28 C29 H29B 109.5
H29A C29 H29B 109.5
C28 C29 H29C 109.5
H29A C29 H29C 109.5
H29B C29 H29C 109.5
F3 P1 F6 89.1(6)
F3 P1 F1 90.9(6)
F6 P1 F1 179.6(6)
F3 P1 F5 90.8(6)
F6 P1 F5 90.5(5)
F1 P1 F5 89.8(6)
F3 P1 F4 90.4(6)
F6 P1 F4 89.3(5)
F1 P1 F4 90.3(5)
F5 P1 F4 178.7(6)
F3 P1 F2 179.8(7)
F6 P1 F2 91.0(6)
F1 P1 F2 88.9(6)
F5 P1 F2 89.2(6)
F4 P1 F2 89.5(6)

loop_
_geom_bond_atom_site_label_1
_geom_bond_atom_site_label_2
_geom_bond_distance
Ir1 N2 2.034(9)
Ir1 C1 2.042(9)
Ir1 N1 2.071(8)
Ir1 C17 2.151(9)
Ir1 C21 2.168(9)
Ir1 C20 2.177(10)
Ir1 C18 2.252(8)
Ir1 C19 2.255(9)
N1 C7 1.319(13)
N1 C10 1.475(13)
N2 C27 1.128(14)
C1 C2 1.405(15)
C1 C6 1.428(15)
C2 C3 1.419(16)
C2 H2 0.9500
C3 C4 1.40(2)
C3 H3 0.9500
C4 C5 1.36(2)
C4 H4 0.9500
C5 C6 1.412(14)
C5 H5 0.9500
C6 C7 1.430(16)
C7 C8 1.490(15)
C8 C9 1.533(19)
C8 H8A 0.9900
C8 H8B 0.9900
C9 C10 1.547(15)
C9 H9A 0.9900
C9 H9B 0.9900
C10 C11 1.526(15)
C10 H10 1.0000
C11 C16 1.383(15)
C11 C12 1.385(16)
C12 C13 1.383(18)
C12 H12 0.9500
C13 C14 1.374(18)
C13 H13 0.9500
C14 C15 1.379(18)
C14 H14 0.9500
C15 C16 1.392(16)
C15 H15 0.9500
C16 H16 0.9500
C17 C21 1.413(14)
C17 C18 1.466(14)
C17 C22 1.511(16)
C18 C19 1.409(15)
C18 C23 1.507(14)
C19 C20 1.454(16)
C19 C24 1.503(16)
C20 C21 1.429(15)
C20 C25 1.503(18)
C21 C26 1.509(14)
C22 H22A 0.9800
C22 H22B 0.9800
C22 H22C 0.9800
C23 H23A 0.9800
C23 H23B 0.9800
C23 H23C 0.9800
C24 H24A 0.9800
C24 H24B 0.9800
C24 H24C 0.9800
C25 H25A 0.9800
C25 H25B 0.9800
C25 H25C 0.9800
C26 H26A 0.9800
C26 H26B 0.9800
C26 H26C 0.9800
C27 C28 1.458(18)
C28 C29 1.51(3)
C28 H28A 0.9900
C28 H28B 0.9900
C29 H29A 0.9800
C29 H29B 0.9800
C29 H29C 0.9800
P1 F3 1.579(8)
P1 F6 1.581(8)
P1 F1 1.583(9)
P1 F5 1.583(9)
P1 F4 1.584(8)
P1 F2 1.587(9)

loop_
_geom_torsion_atom_site_label_1
_geom_torsion_atom_site_label_2
_geom_torsion_atom_site_label_3
_geom_torsion_atom_site_label_4
_geom_torsion
N2 Ir1 N1 C7 92.6(7)
C1 Ir1 N1 C7 4.4(7)
C17 Ir1 N1 C7 -107.2(7)
C21 Ir1 N1 C7 -82.4(8)
C20 Ir1 N1 C7 -135.3(15)
C18 Ir1 N1 C7 -147.1(7)
C19 Ir1 N1 C7 -172.9(6)
N2 Ir1 N1 C10 -82.6(9)
C1 Ir1 N1 C10 -170.8(9)
C17 Ir1 N1 C10 77.6(9)
C21 Ir1 N1 C10 102.4(9)
C20 Ir1 N1 C10 50(2)
C18 Ir1 N1 C10 37.7(9)
C19 Ir1 N1 C10 12.0(10)
N2 Ir1 C1 C2 84.2(9)
N1 Ir1 C1 C2 175.1(9)
C17 Ir1 C1 C2 -86.3(9)
C21 Ir1 C1 C2 -50.8(9)
C20 Ir1 C1 C2 -14.8(10)
C18 Ir1 C1 C2 -91.3(11)
C19 Ir1 C1 C2 -9.1(13)
N2 Ir1 C1 C6 -97.0(7)
N1 Ir1 C1 C6 -6.1(6)
C17 Ir1 C1 C6 92.5(7)
C21 Ir1 C1 C6 128.0(7)
C20 Ir1 C1 C6 164.0(7)
C18 Ir1 C1 C6 87.5(10)
C19 Ir1 C1 C6 169.7(7)
C6 C1 C2 C3 -1.7(14)
Ir1 C1 C2 C3 177.1(7)
C1 C2 C3 C4 0.5(16)
C2 C3 C4 C5 1.0(17)
C3 C4 C5 C6 -1.3(16)
C4 C5 C6 C1 0.1(16)
C4 C5 C6 C7 175.0(10)
C2 C1 C6 C5 1.4(14)
Ir1 C1 C6 C5 -177.5(8)
C2 C1 C6 C7 -174.0(8)
Ir1 C1 C6 C7 7.1(10)
C10 N1 C7 C6 174.3(8)
Ir1 N1 C7 C6 -1.9(11)
C10 N1 C7 C8 -5.6(11)
Ir1 N1 C7 C8 178.3(6)
C5 C6 C7 N1 -178.7(10)
C1 C6 C7 N1 -3.4(12)
C5 C6 C7 C8 1.2(17)
C1 C6 C7 C8 176.4(9)
N1 C7 C8 C9 -2.0(12)
C6 C7 C8 C9 178.2(10)
C7 C8 C9 C10 8.1(11)
C7 N1 C10 C11 -111.7(9)
Ir1 N1 C10 C11 63.7(10)
C7 N1 C10 C9 10.6(11)
Ir1 N1 C10 C9 -174.0(6)
C8 C9 C10 N1 -11.2(10)
C8 C9 C10 C11 107.9(10)
N1 C10 C11 C16 68.9(12)
C9 C10 C11 C16 -48.4(13)
N1 C10 C11 C12 -110.0(11)
C9 C10 C11 C12 132.7(10)
C16 C11 C12 C13 0.9(17)
C10 C11 C12 C13 179.8(11)
C11 C12 C13 C14 -1(2)
C12 C13 C14 C15 0(2)
C13 C14 C15 C16 -1(2)
C12 C11 C16 C15 -0.9(17)
C10 C11 C16 C15 -179.8(11)
C14 C15 C16 C11 0.7(19)
N2 Ir1 C17 C21 -86.7(10)
C1 Ir1 C17 C21 69.1(7)
N1 Ir1 C17 C21 150.9(5)
C20 Ir1 C17 C21 -36.3(6)
C18 Ir1 C17 C21 -114.6(8)
C19 Ir1 C17 C21 -79.0(6)
N2 Ir1 C17 C18 27.9(11)
C1 Ir1 C17 C18 -176.3(5)
N1 Ir1 C17 C18 -94.5(6)
C21 Ir1 C17 C18 114.6(8)
C20 Ir1 C17 C18 78.2(6)
C19 Ir1 C17 C18 35.6(6)
N2 Ir1 C17 C22 149.8(10)
C1 Ir1 C17 C22 -54.4(11)
N1 Ir1 C17 C22 27.4(11)
C21 Ir1 C17 C22 -123.5(12)
C20 Ir1 C17 C22 -159.8(11)
C18 Ir1 C17 C22 121.9(12)
C19 Ir1 C17 C22 157.5(11)
C21 C17 C18 C19 3.8(10)
C22 C17 C18 C19 173.8(9)
Ir1 C17 C18 C19 -60.8(6)
C21 C17 C18 C23 -167.9(9)
C22 C17 C18 C23 2.1(15)
Ir1 C17 C18 C23 127.6(9)
C21 C17 C18 Ir1 64.5(6)
C22 C17 C18 Ir1 -125.5(10)
N2 Ir1 C18 C19 -48.8(7)
C1 Ir1 C18 C19 126.1(8)
N1 Ir1 C18 C19 -146.6(6)
C17 Ir1 C18 C19 118.8(8)
C21 Ir1 C18 C19 79.7(6)
C20 Ir1 C18 C19 36.6(6)
N2 Ir1 C18 C17 -167.5(5)
C1 Ir1 C18 C17 7.3(11)
N1 Ir1 C18 C17 94.6(6)
C21 Ir1 C18 C17 -39.1(6)
C20 Ir1 C18 C17 -82.2(6)
C19 Ir1 C18 C17 -118.8(8)
N2 Ir1 C18 C23 76.7(12)
C1 Ir1 C18 C23 -108.5(13)
N1 Ir1 C18 C23 -21.2(12)
C17 Ir1 C18 C23 -115.8(13)
C21 Ir1 C18 C23 -154.8(12)
C20 Ir1 C18 C23 162.0(13)
C19 Ir1 C18 C23 125.5(14)
C17 C18 C19 C20 -0.2(10)
C23 C18 C19 C20 171.1(10)
Ir1 C18 C19 C20 -57.7(7)
C17 C18 C19 C24 179.7(10)
C23 C18 C19 C24 -9.1(16)
Ir1 C18 C19 C24 122.1(10)
C17 C18 C19 Ir1 57.6(6)
C23 C18 C19 Ir1 -131.2(10)
N2 Ir1 C19 C18 139.0(6)
C1 Ir1 C19 C18 -128.9(8)
N1 Ir1 C19 C18 45.6(7)
C17 Ir1 C19 C18 -37.9(6)
C21 Ir1 C19 C18 -81.0(6)
C20 Ir1 C19 C18 -120.5(9)
N2 Ir1 C19 C20 -100.5(7)
C1 Ir1 C19 C20 -8.4(11)
N1 Ir1 C19 C20 166.1(6)
C17 Ir1 C19 C20 82.6(7)
C21 Ir1 C19 C20 39.6(6)
C18 Ir1 C19 C20 120.5(9)
N2 Ir1 C19 C24 18.2(12)
C1 Ir1 C19 C24 110.3(12)
N1 Ir1 C19 C24 -75.2(13)
C17 Ir1 C19 C24 -158.7(13)
C21 Ir1 C19 C24 158.2(13)
C20 Ir1 C19 C24 118.7(14)
C18 Ir1 C19 C24 -120.8(14)
C18 C19 C20 C21 -3.4(11)
C24 C19 C20 C21 176.7(10)
Ir1 C19 C20 C21 -63.5(7)
C18 C19 C20 C25 -174.4(11)
C24 C19 C20 C25 5.8(17)
Ir1 C19 C20 C25 125.6(12)
C18 C19 C20 Ir1 60.0(7)
C24 C19 C20 Ir1 -119.8(10)
N2 Ir1 C20 C21 -162.1(6)
C1 Ir1 C20 C21 -70.2(7)
N1 Ir1 C20 C21 66.5(19)
C17 Ir1 C20 C21 36.1(6)
C18 Ir1 C20 C21 79.4(7)
C19 Ir1 C20 C21 114.2(9)
N2 Ir1 C20 C19 83.7(7)
C1 Ir1 C20 C19 175.6(6)
N1 Ir1 C20 C19 -47.7(19)
C17 Ir1 C20 C19 -78.1(7)
C21 Ir1 C20 C19 -114.2(9)
C18 Ir1 C20 C19 -34.8(6)
N2 Ir1 C20 C25 -39.9(13)
C1 Ir1 C20 C25 52.1(13)
N1 Ir1 C20 C25 -171.2(15)
C17 Ir1 C20 C25 158.4(14)
C21 Ir1 C20 C25 122.2(15)
C18 Ir1 C20 C25 -158.4(14)
C19 Ir1 C20 C25 -123.5(15)
C18 C17 C21 C20 -6.0(10)
C22 C17 C21 C20 -175.7(10)
Ir1 C17 C21 C20 60.4(7)
C18 C17 C21 C26 172.4(9)
C22 C17 C21 C26 2.8(16)
Ir1 C17 C21 C26 -121.2(10)
C18 C17 C21 Ir1 -66.4(6)
C22 C17 C21 Ir1 124.0(10)
C19 C20 C21 C17 5.9(11)
C25 C20 C21 C17 176.7(10)
Ir1 C20 C21 C17 -59.8(7)
C19 C20 C21 C26 -172.5(9)
C25 C20 C21 C26 -1.7(17)
Ir1 C20 C21 C26 121.8(10)
C19 C20 C21 Ir1 65.7(7)
C25 C20 C21 Ir1 -123.5(11)
N2 Ir1 C21 C17 145.5(6)
C1 Ir1 C21 C17 -120.4(6)
N1 Ir1 C21 C17 -41.6(7)
C20 Ir1 C21 C17 120.2(9)
C18 Ir1 C21 C17 39.7(6)
C19 Ir1 C21 C17 80.8(6)
N2 Ir1 C21 C20 25.3(9)
C1 Ir1 C21 C20 119.3(7)
N1 Ir1 C21 C20 -161.8(6)
C17 Ir1 C21 C20 -120.2(9)
C18 Ir1 C21 C20 -80.5(7)
C19 Ir1 C21 C20 -39.4(7)
N2 Ir1 C21 C26 -96.5(11)
C1 Ir1 C21 C26 -2.5(11)
N1 Ir1 C21 C26 76.4(12)
C17 Ir1 C21 C26 118.0(13)
C20 Ir1 C21 C26 -121.8(13)
C18 Ir1 C21 C26 157.7(12)
C19 Ir1 C21 C26 -161.2(12)
